data_7223477
loop_
_publ_author_name
'Gotzmann, Carla'
'Braun, Friederike'
'Bartholom\"a, Mark D'

_publ_section_title
;
 Synthesis,64Cu-labeling and PET imaging of 1,4,7-triazacyclononane
 derived chelators with pendant azaheterocyclic arms
;
_journal_name_full 'RSC Adv.'
_journal_paper_doi 10.1039/C5RA21131J
_journal_year 2015
_chemical_formula_moiety '2(C21 H34 Cu N9), C2 F3 O2, C2 H F3 O2, 5(Cl O4), 4(H2 O)'
_chemical_formula_sum 'C46 H77 Cl5 Cu2 F6 N18 O28'
_chemical_formula_weight 1748.58
_chemical_name_common 'Copper NOTI-MeH complex perchlorate/trifluoroacetate'
_space_group_crystal_system triclinic
_space_group_IT_number 2
_space_group_name_Hall '-P 1'
_space_group_name_H-M_alt 'P -1'
_symmetry_space_group_name_Hall '-P 1'
_symmetry_space_group_name_H-M 'P -1'
_atom_sites_solution_hydrogens mixed
_atom_sites_solution_primary direct
_audit_creation_date 2014-12-19
_audit_creation_method
;
Olex2 1.2
(compiled 2014.11.28 svn.r3106 for OlexSys, GUI svn.r4959)
;
_audit_update_record
;
2015-01-13 deposited with the CCDC.
2015-12-11 downloaded from the CCDC.
;
_cell_angle_alpha 62.6910(10)
_cell_angle_beta 75.1780(10)
_cell_angle_gamma 78.2020(10)
_cell_formula_units_Z 2
_cell_length_a 10.7732(2)
_cell_length_b 18.8231(4)
_cell_length_c 19.6569(5)
_cell_measurement_temperature 100.0(2)
_cell_volume 3406.35(13)
_computing_cell_refinement 'Bruker SAINT'
_computing_data_collection 'Bruker APEX2'
_computing_data_reduction 'Bruker SAINT'
_computing_molecular_graphics 'Olex2 (Dolomanov et al., 2009)'
_computing_publication_material 'Olex2 (Dolomanov et al., 2009)'
_computing_structure_refinement 'XL (Sheldrick, 2008)'
_computing_structure_solution 'XS (Sheldrick, 2008)'
_diffrn_ambient_temperature 100.0(2)
_diffrn_detector 'Bruker APEX2 area detector'
_diffrn_detector_area_resol_mean 8.33
_diffrn_detector_type 'CCD area detector'
_diffrn_measured_fraction_theta_full 0.994
_diffrn_measured_fraction_theta_max 0.990
_diffrn_measurement_device 'three-circle fixed chi diffractometer'
_diffrn_measurement_device_type 'Bruker Apex-II Quazar'
_diffrn_measurement_method '\w and \f scans'
_diffrn_radiation_monochromator 'mirror optics'
_diffrn_radiation_probe x-ray
_diffrn_radiation_type MoK\a
_diffrn_radiation_wavelength 0.71073
_diffrn_reflns_av_R_equivalents 0.0362
_diffrn_reflns_av_unetI/netI 0.0319
_diffrn_reflns_laue_measured_fraction_full 0.994
_diffrn_reflns_laue_measured_fraction_max 0.990
_diffrn_reflns_limit_h_max 13
_diffrn_reflns_limit_h_min -14
_diffrn_reflns_limit_k_max 24
_diffrn_reflns_limit_k_min -24
_diffrn_reflns_limit_l_max 25
_diffrn_reflns_limit_l_min -25
_diffrn_reflns_number 67729
_diffrn_reflns_point_group_measured_fraction_full 0.994
_diffrn_reflns_point_group_measured_fraction_max 0.990
_diffrn_reflns_theta_full 26.000
_diffrn_reflns_theta_max 27.553
_diffrn_reflns_theta_min 1.224
_diffrn_source 'microfocus sealed tube'
_exptl_absorpt_coefficient_mu 0.933
_exptl_absorpt_correction_T_max 0.7456
_exptl_absorpt_correction_T_min 0.7002
_exptl_absorpt_correction_type multi-scan
_exptl_absorpt_process_details
;
SADABS-2008/1 (Bruker,2008) was used for absorption correction.
wR2(int) was 0.0713 before and 0.0428 after correction.
The Ratio of minimum to maximum transmission is 0.9391.
The \l/2 correction factor is 0.0015.
;
_exptl_crystal_colour 'clear light blue'
_exptl_crystal_colour_lustre clear
_exptl_crystal_colour_modifier light
_exptl_crystal_colour_primary blue
_exptl_crystal_density_diffrn 1.705
_exptl_crystal_description plank
_exptl_crystal_F_000 1800
_exptl_crystal_recrystallization_method 'Re-crystallisation from solvent: '
_exptl_crystal_size_max 0.1
_exptl_crystal_size_mid 0.1
_exptl_crystal_size_min 0.05
_refine_diff_density_max 1.458
_refine_diff_density_min -1.386
_refine_diff_density_rms 0.111
_refine_ls_extinction_method none
_refine_ls_goodness_of_fit_ref 1.035
_refine_ls_hydrogen_treatment mixed
_refine_ls_matrix_type full
_refine_ls_number_parameters 1017
_refine_ls_number_reflns 15562
_refine_ls_number_restraints 1240
_refine_ls_restrained_S_all 1.019
_refine_ls_R_factor_all 0.0688
_refine_ls_R_factor_gt 0.0535
_refine_ls_shift/su_max 0.002
_refine_ls_shift/su_mean 0.000
_refine_ls_structure_factor_coef Fsqd
_refine_ls_weighting_details 'w=1/[\s^2^(Fo^2^)+(0.0860P)^2^+7.5785P] where P=(Fo^2^+2Fc^2^)/3'
_refine_ls_weighting_scheme calc
_refine_ls_wR_factor_gt 0.1472
_refine_ls_wR_factor_ref 0.1599
_reflns_Friedel_coverage 0.000
_reflns_number_gt 12425
_reflns_number_total 15562
_reflns_threshold_expression 'I > 2\s(I)'
_cod_data_source_file c5ra21131j2.cif
_cod_data_source_block mb_cg004_0m
_cod_database_code 7223477
_shelxl_version_number 2014/6
_shelx_space_group_comment
;
The symmetry employed for this shelxl refinement is uniquely defined
by the following loop, which should always be used as a source of
symmetry information in preference to the above space-group names.
They are only intended as comments.
;
_olex2_refinement_description
;
1. Fixed Uiso
 At 1.2 times of:
  All C(H) groups, All C(H,H) groups, All C(H,H,H,H) groups, All N(H) groups
 At 1.5 times of:
  All C(H,H,H) groups, All O(H) groups, All O(H,H) groups
2. Restrained distances
 N15-H15
 0.91 with sigma of 0.02
 N9-H9A
 0.91 with sigma of 0.02
 H26D-H13B
 2.2 with sigma of 0.03
 H26C-O8_$2
 2.1 with sigma of 0.03
 H26D-O15_$3
 2.1 with sigma of 0.03
 H13A-H21_$1 = H13B-H21_$1
 2.2 with sigma of 0.02
3. Rigid bond restraints
 All non-hydrogen atoms
 with sigma for 1-2 distances of 0.01 and sigma for 1-3 distances of 0.01
4. Uiso/Uaniso restraints and constraints
Uanis(F4B) = Uanis(F6A)
5. Rigid body (RIGU) restrains
 All non-hydrogen atoms
 with sigma for 1-2 distances of 0.004 and sigma for 1-3 distances of 0.004
6. Same fragment restrains
{C46, O21} sigma for 1-2: 0.02, 1-3: 0.04
as
{C44, O23}
7. Others
 Sof(F4B)=Sof(F5B)=Sof(F6B)=Sof(O13B)=Sof(Cl4B)=1-FVAR(1)
 Sof(F4A)=Sof(F5A)=Sof(F6A)=Sof(O13A)=Sof(Cl4A)=FVAR(1)
8.a Free rotating group:
 O26(H26C,H26D), O27(H27C,H27D), O28(H28C,H28D), O13(H13A,H13B)
8.b Secondary CH2 refined with riding coordinates:
 C22(H22A,H22B), C23(H23A,H23B), C24(H24A,H24B), C25(H25A,H25B), C26(H26A,
 H26B), C28(H28A,H28B), C33(H33A,H33B), C38(H38A,H38B), C1(H1A,H1B), C2(H2A,
 H2B), C3(H3A,H3B), C4(H4A,H4B), C5(H5A,H5B), C6(H6A,H6B), C7(H7A,H7B),
 C12(H12A,H12B), C17(H17A,H17B)
8.c Aromatic/amide H refined with riding coordinates:
 C30(H30), C31(H31), C35(H35), C36(H36), C40(H40), C41(H41), C9(H9), C10(H10),
 C14(H14), C15(H15A), C19(H19), C20(H20)
8.d Idealised Me refined as rotating group:
 C32(H32A,H32B,H32C), C37(H37A,H37B,H37C), C42(H42A,H42B,H42C), C11(H11A,H11B,
 H11C), C16(H16A,H16B,H16C), C21(H21A,H21B,H21C)
8.e Idealised tetrahedral OH refined as rotating group:
 O21(H21)
;
_olex2_submission_special_instructions 'No special instructions were received'

loop_
_space_group_symop_operation_xyz
'x, y, z'
'-x, -y, -z'

loop_
_atom_site_label
_atom_site_type_symbol
_atom_site_fract_x
_atom_site_fract_y
_atom_site_fract_z
_atom_site_U_iso_or_equiv
_atom_site_adp_type
_atom_site_occupancy
_atom_site_site_symmetry_order
_atom_site_calc_flag
_atom_site_refinement_flags_posn
_atom_site_refinement_flags_adp
_atom_site_refinement_flags_occupancy
_atom_site_disorder_assembly
_atom_site_disorder_group
C22 C 0.2630(3) 1.0129(2) 0.1920(2) 0.0240(7) Uani 1 1 d . U . . .
H22A H 0.3099 0.9862 0.1582 0.029 Uiso 1 1 calc R . . . .
H22B H 0.1857 1.0455 0.1705 0.029 Uiso 1 1 calc R . . . .
C23 C 0.2209(3) 0.9491(2) 0.2746(2) 0.0254(7) Uani 1 1 d . U . . .
H23A H 0.1504 0.9734 0.3033 0.030 Uiso 1 1 calc R . . . .
H23B H 0.1875 0.9053 0.2720 0.030 Uiso 1 1 calc R . . . .
C24 C 0.4311(3) 0.86359(19) 0.28637(19) 0.0207(6) Uani 1 1 d . U . . .
H24A H 0.4137 0.8710 0.2363 0.025 Uiso 1 1 calc R . . . .
H24B H 0.4229 0.8066 0.3237 0.025 Uiso 1 1 calc R . . . .
C25 C 0.5694(3) 0.88140(18) 0.27363(19) 0.0212(6) Uani 1 1 d . U . . .
H25A H 0.5942 0.8628 0.3248 0.025 Uiso 1 1 calc R . . . .
H25B H 0.6286 0.8513 0.2460 0.025 Uiso 1 1 calc R . . . .
C26 C 0.5603(3) 1.00195(19) 0.14719(19) 0.0205(6) Uani 1 1 d . U . . .
H26A H 0.5250 0.9614 0.1405 0.025 Uiso 1 1 calc R . . . .
H26B H 0.6432 1.0147 0.1101 0.025 Uiso 1 1 calc R . . . .
H27A H 0.505(4) 1.120(2) 0.125(2) 0.025 Uiso 1 1 d R . . . .
H27B H 0.443(4) 1.094(2) 0.082(2) 0.025 Uiso 1 1 d R . . . .
C27 C 0.4658(3) 1.0780(2) 0.12899(19) 0.0210(6) Uani 1 1 d . U . . .
C28 C 0.2814(4) 1.1463(2) 0.1859(2) 0.0266(7) Uani 1 1 d . U . . .
H28A H 0.1924 1.1405 0.2165 0.032 Uiso 1 1 calc R . . . .
H28B H 0.2771 1.1840 0.1309 0.032 Uiso 1 1 calc R . . . .
C29 C 0.3596(3) 1.1769(2) 0.2182(2) 0.0230(6) Uani 1 1 d . U . . .
C30 C 0.4948(4) 1.1725(2) 0.2851(2) 0.0277(7) Uani 1 1 d . U . . .
H30 H 0.5555 1.1526 0.3189 0.033 Uiso 1 1 calc R . . . .
C31 C 0.4511(4) 1.2511(2) 0.2467(2) 0.0300(8) Uani 1 1 d . U . . .
H31 H 0.4749 1.2959 0.2487 0.036 Uiso 1 1 calc R . . . .
C32 C 0.2952(4) 1.3249(2) 0.1534(2) 0.0318(8) Uani 1 1 d . U . . .
H32A H 0.3316 1.3358 0.0989 0.048 Uiso 1 1 calc GR . . . .
H32B H 0.3029 1.3707 0.1624 0.048 Uiso 1 1 calc GR . . . .
H32C H 0.2040 1.3164 0.1647 0.048 Uiso 1 1 calc GR . . . .
C33 C 0.2883(3) 0.8731(2) 0.40277(19) 0.0237(7) Uani 1 1 d . U . . .
H33A H 0.2874 0.8150 0.4190 0.028 Uiso 1 1 calc R . . . .
H33B H 0.2004 0.8954 0.4189 0.028 Uiso 1 1 calc R . . . .
C34 C 0.3828(3) 0.8860(2) 0.43875(19) 0.0213(6) Uani 1 1 d . U . . .
C35 C 0.5281(3) 0.9445(2) 0.4471(2) 0.0244(7) Uani 1 1 d . U . . .
H35 H 0.5865 0.9821 0.4347 0.029 Uiso 1 1 calc R . . . .
C36 C 0.5099(4) 0.8769(2) 0.5134(2) 0.0263(7) Uani 1 1 d . U . . .
H36 H 0.5532 0.8580 0.5560 0.032 Uiso 1 1 calc R . . . .
C37 C 0.3650(4) 0.7662(2) 0.5688(2) 0.0279(7) Uani 1 1 d . U . . .
H37A H 0.3112 0.7767 0.6123 0.042 Uiso 1 1 calc GR . . . .
H37B H 0.4361 0.7251 0.5873 0.042 Uiso 1 1 calc GR . . . .
H37C H 0.3126 0.7472 0.5476 0.042 Uiso 1 1 calc GR . . . .
C38 C 0.6969(3) 0.9948(2) 0.2354(2) 0.0229(6) Uani 1 1 d . U . . .
H38A H 0.6925 0.9785 0.2915 0.028 Uiso 1 1 calc R . . . .
H38B H 0.6891 1.0542 0.2093 0.028 Uiso 1 1 calc R . . . .
C39 C 0.8275(3) 0.9649(2) 0.2038(2) 0.0273(7) Uani 1 1 d . U . . .
C40 C 1.0081(4) 0.9618(3) 0.1205(3) 0.0425(10) Uani 1 1 d . U . . .
H40 H 1.0721 0.9760 0.0744 0.051 Uiso 1 1 calc R . . . .
C41 C 1.0161(4) 0.8967(3) 0.1884(3) 0.0399(9) Uani 1 1 d . U . . .
H41 H 1.0865 0.8559 0.1986 0.048 Uiso 1 1 calc R . . . .
C42 C 0.8771(4) 0.8442(3) 0.3224(3) 0.0504(12) Uani 1 1 d . U . . .
H42A H 0.8214 0.8722 0.3524 0.076 Uiso 1 1 calc GR . . . .
H42B H 0.9587 0.8227 0.3413 0.076 Uiso 1 1 calc GR . . . .
H42C H 0.8339 0.7999 0.3287 0.076 Uiso 1 1 calc GR . . . .
N10 N 0.5835(3) 0.96814(16) 0.22777(15) 0.0181(5) Uani 1 1 d . U . . .
N11 N 0.3481(3) 1.06667(16) 0.19148(16) 0.0201(5) Uani 1 1 d . U . . .
N12 N 0.3311(3) 0.91555(16) 0.31677(16) 0.0191(5) Uani 1 1 d . U . . .
N13 N 0.4479(3) 0.95024(16) 0.39998(16) 0.0212(5) Uani 1 1 d . U . . .
N14 N 0.4170(3) 0.83991(17) 0.50821(16) 0.0224(6) Uani 1 1 d . U . . .
N15 N 0.8916(3) 1.0036(2) 0.1302(2) 0.0352(7) Uani 1 1 d D U . . .
H15 H 0.873(5) 1.0539(16) 0.093(2) 0.042 Uiso 1 1 d DR . . . .
N16 N 0.9021(3) 0.89945(19) 0.2415(2) 0.0309(7) Uani 1 1 d . U . . .
N17 N 0.4365(3) 1.12656(17) 0.26688(17) 0.0239(6) Uani 1 1 d . U . . .
N18 N 0.3655(3) 1.25280(17) 0.20435(18) 0.0266(6) Uani 1 1 d . U . . .
Cu2 Cu 0.41102(4) 1.01502(2) 0.29513(2) 0.01757(10) Uani 1 1 d . U . . .
C1 C 0.9526(3) 0.64375(18) 0.25763(18) 0.0178(6) Uani 1 1 d . U . . .
H1A H 0.9756 0.6506 0.2998 0.021 Uiso 1 1 calc R . . . .
H1B H 0.8748 0.6809 0.2422 0.021 Uiso 1 1 calc R . . . .
C2 C 1.0642(3) 0.66452(18) 0.18762(19) 0.0188(6) Uani 1 1 d . U . . .
H2A H 1.0340 0.6701 0.1417 0.023 Uiso 1 1 calc R . . . .
H2B H 1.0921 0.7167 0.1753 0.023 Uiso 1 1 calc R . . . .
C3 C 1.2413(3) 0.5984(2) 0.26351(19) 0.0213(6) Uani 1 1 d . U . . .
H3A H 1.1853 0.6291 0.2915 0.026 Uiso 1 1 calc R . . . .
H3B H 1.3234 0.6233 0.2379 0.026 Uiso 1 1 calc R . . . .
C4 C 1.2684(3) 0.51142(19) 0.32113(19) 0.0198(6) Uani 1 1 d . U . . .
H4A H 1.3410 0.4844 0.2961 0.024 Uiso 1 1 calc R . . . .
H4B H 1.2937 0.5100 0.3668 0.024 Uiso 1 1 calc R . . . .
C5 C 1.0453(3) 0.49845(18) 0.39605(17) 0.0161(6) Uani 1 1 d . U . . .
H5A H 1.0662 0.5495 0.3913 0.019 Uiso 1 1 calc R . . . .
H5B H 1.0395 0.4590 0.4513 0.019 Uiso 1 1 calc R . . . .
C6 C 0.9142(3) 0.51246(18) 0.37261(17) 0.0162(6) Uani 1 1 d . U . . .
H6A H 0.8829 0.4600 0.3891 0.019 Uiso 1 1 calc R . . . .
H6B H 0.8509 0.5418 0.3996 0.019 Uiso 1 1 calc R . . . .
C7 C 1.1815(3) 0.37947(19) 0.38574(19) 0.0194(6) Uani 1 1 d . U . . .
H7A H 1.1577 0.3598 0.4431 0.023 Uiso 1 1 calc R . . . .
H7B H 1.2749 0.3645 0.3721 0.023 Uiso 1 1 calc R . . . .
C8 C 1.1051(3) 0.34309(19) 0.35814(18) 0.0180(6) Uani 1 1 d . U . . .
C9 C 0.9917(3) 0.3353(2) 0.2855(2) 0.0245(7) Uani 1 1 d . U . . .
H9 H 0.9456 0.3497 0.2450 0.029 Uiso 1 1 calc R . . . .
C10 C 1.0066(4) 0.2612(2) 0.3440(2) 0.0269(7) Uani 1 1 d . U . . .
H10 H 0.9738 0.2142 0.3521 0.032 Uiso 1 1 calc R . . . .
C11 C 1.1169(4) 0.2015(2) 0.4609(2) 0.0303(8) Uani 1 1 d . U . . .
H11A H 1.1948 0.1699 0.4470 0.045 Uiso 1 1 calc GR . . . .
H11B H 1.0469 0.1668 0.4900 0.045 Uiso 1 1 calc GR . . . .
H11C H 1.1345 0.2240 0.4933 0.045 Uiso 1 1 calc GR . . . .
C12 C 1.2678(3) 0.6111(2) 0.1297(2) 0.0249(7) Uani 1 1 d . U . . .
H12A H 1.3547 0.5852 0.1407 0.030 Uiso 1 1 calc R . . . .
H12B H 1.2744 0.6688 0.0945 0.030 Uiso 1 1 calc R . . . .
C13 C 1.2173(3) 0.5721(2) 0.0926(2) 0.0261(7) Uani 1 1 d . U . . .
C14 C 1.1059(4) 0.4953(2) 0.0813(2) 0.0325(8) Uani 1 1 d . U . . .
H14 H 1.0456 0.4590 0.0932 0.039 Uiso 1 1 calc R . . . .
C15 C 1.1853(5) 0.5295(3) 0.0125(2) 0.0412(10) Uani 1 1 d . U . . .
H15A H 1.1917 0.5216 -0.0327 0.049 Uiso 1 1 calc R . . . .
C16 C 1.3571(5) 0.6254(3) -0.0390(3) 0.0528(12) Uani 1 1 d . U . . .
H16A H 1.3304 0.6827 -0.0533 0.079 Uiso 1 1 calc GR . . . .
H16B H 1.3723 0.6153 -0.0853 0.079 Uiso 1 1 calc GR . . . .
H16C H 1.4368 0.6100 -0.0180 0.079 Uiso 1 1 calc GR . . . .
C17 C 0.8161(3) 0.55175(19) 0.25830(18) 0.0170(6) Uani 1 1 d . U . . .
H17A H 0.8105 0.4938 0.2763 0.020 Uiso 1 1 calc R . . . .
H17B H 0.8368 0.5762 0.2006 0.020 Uiso 1 1 calc R . . . .
C18 C 0.6862(3) 0.58881(18) 0.28276(18) 0.0168(6) Uani 1 1 d . U . . .
C19 C 0.5119(3) 0.6747(2) 0.2770(2) 0.0251(7) Uani 1 1 d . U . . .
H19 H 0.4535 0.7216 0.2585 0.030 Uiso 1 1 calc R . . . .
C20 C 0.4904(3) 0.6100(2) 0.3445(2) 0.0246(7) Uani 1 1 d . U . . .
H20 H 0.4143 0.6024 0.3834 0.029 Uiso 1 1 calc R . . . .
C21 C 0.6107(3) 0.4751(2) 0.4118(2) 0.0294(8) Uani 1 1 d . U . . .
H21A H 0.6627 0.4377 0.3912 0.044 Uiso 1 1 calc GR . . . .
H21B H 0.5245 0.4573 0.4371 0.044 Uiso 1 1 calc GR . . . .
H21C H 0.6523 0.4766 0.4500 0.044 Uiso 1 1 calc GR . . . .
N1 N 0.9239(2) 0.55959(15) 0.28682(14) 0.0150(5) Uani 1 1 d . U . . .
N2 N 1.1762(2) 0.60156(16) 0.20326(15) 0.0181(5) Uani 1 1 d . U . . .
N3 N 1.1520(2) 0.46818(15) 0.34707(15) 0.0160(5) Uani 1 1 d . U . . .
N4 N 1.0546(3) 0.38660(16) 0.29443(16) 0.0193(5) Uani 1 1 d . U . . .
N5 N 1.0788(3) 0.26704(16) 0.38987(16) 0.0214(5) Uani 1 1 d . U . . .
N6 N 1.1271(3) 0.52208(17) 0.13192(16) 0.0235(6) Uani 1 1 d . U . . .
N7 N 1.2554(4) 0.5780(2) 0.02005(18) 0.0375(8) Uani 1 1 d . U . . .
N8 N 0.5994(2) 0.55606(17) 0.34759(16) 0.0191(5) Uani 1 1 d . U . . .
N9 N 0.6340(3) 0.66108(17) 0.23889(17) 0.0206(5) Uani 1 1 d D U . . .
H9A H 0.675(4) 0.694(2) 0.1923(15) 0.025 Uiso 1 1 d DR . . . .
Cu1 Cu 1.09819(4) 0.49679(2) 0.24342(2) 0.01539(10) Uani 1 1 d . U . . .
C43 C 1.1741(4) 1.1498(3) -0.0602(2) 0.0378(9) Uani 1 1 d . U . . .
C44 C 1.2050(4) 1.2072(3) -0.0412(2) 0.0402(9) Uani 1 1 d D U . . .
O23 O 1.2037(3) 1.27599(18) -0.09567(17) 0.0436(7) Uani 1 1 d D U . . .
C45 C 0.8966(5) 1.2097(3) 0.1746(3) 0.0489(10) Uani 1 1 d . U . . .
C46 C 0.9565(4) 1.2672(3) 0.0927(3) 0.0413(9) Uani 1 1 d D U . . .
O21 O 1.0326(3) 1.3097(2) 0.0938(2) 0.0484(8) Uani 1 1 d D U . . .
H21 H 1.0576 1.3436 0.0482 0.073 Uiso 1 1 calc DGR . . . .
O17 O 0.8955(4) 1.0864(2) 0.4254(3) 0.0644(10) Uani 1 1 d . U . . .
O18 O 0.7541(3) 1.0793(2) 0.35729(19) 0.0527(9) Uani 1 1 d . U . . .
O19 O 0.9317(4) 0.9829(2) 0.3840(3) 0.0720(12) Uani 1 1 d . U . . .
O20 O 0.7623(3) 0.98316(18) 0.48474(18) 0.0412(7) Uani 1 1 d . U . . .
O22 O 0.9250(3) 1.2675(2) 0.0368(2) 0.0462(7) Uani 1 1 d . U . . .
O24 O 1.2168(4) 1.1818(2) 0.02590(19) 0.0583(10) Uani 1 1 d . U . . .
F1 F 1.2108(3) 1.16202(19) -0.13823(17) 0.0579(8) Uani 1 1 d . U . . .
F2 F 1.2378(4) 1.07117(19) -0.0255(2) 0.0704(9) Uani 1 1 d . U . . .
F3 F 1.0492(3) 1.1371(2) -0.0418(2) 0.0651(9) Uani 1 1 d . U . . .
F4A F 0.9376(5) 1.1325(3) 0.1814(3) 0.0699(12) Uani 0.790(4) 1 d . U P A 1
F4B F 0.9696(15) 1.1525(15) 0.2168(11) 0.0815(15) Uani 0.210(4) 1 d . U P A 2
F5A F 0.9385(6) 1.2114(4) 0.2297(3) 0.0874(18) Uani 0.790(4) 1 d . U P A 1
F5B F 0.8228(17) 1.2549(11) 0.2177(10) 0.071(4) Uani 0.210(4) 1 d . U P A 2
F6A F 0.7728(4) 1.2132(4) 0.1844(3) 0.0815(15) Uani 0.790(4) 1 d . U P A 1
F6B F 0.8120(19) 1.1650(12) 0.1820(12) 0.072(4) Uani 0.210(4) 1 d . U P A 2
Cl5 Cl 0.83723(10) 1.03343(6) 0.41160(6) 0.0367(2) Uani 1 1 d . U . . .
O13A O 0.5725(5) 1.4054(3) 0.2868(3) 0.0705(16) Uani 0.790(4) 1 d . U P A 1
O13B O 0.5986(19) 1.5333(12) 0.0880(12) 0.065(4) Uani 0.210(4) 1 d . U P A 2
O14 O 0.4951(4) 1.4440(2) 0.1744(3) 0.0620(10) Uani 1 1 d . U . . .
O15 O 0.5689(3) 1.53698(18) 0.1969(2) 0.0436(7) Uani 1 1 d D U . . .
O16 O 0.7166(4) 1.4367(3) 0.1714(2) 0.0677(11) Uani 1 1 d . U . . .
Cl4A Cl 0.59253(17) 1.45561(10) 0.20588(11) 0.0298(3) Uani 0.790(4) 1 d . U P A 1
Cl4B Cl 0.5854(7) 1.4766(5) 0.1728(6) 0.0420(16) Uani 0.210(4) 1 d . U P A 2
O5 O 0.3334(5) 0.9127(2) 0.0577(2) 0.0784(13) Uani 1 1 d . U . . .
O6 O 0.2954(3) 0.7948(2) 0.16986(17) 0.0480(8) Uani 1 1 d . U . . .
O7 O 0.5064(3) 0.8297(3) 0.1148(2) 0.0585(9) Uani 1 1 d . U . . .
O8 O 0.3991(4) 0.7897(2) 0.0509(2) 0.0523(8) Uani 1 1 d D U . . .
Cl2 Cl 0.38106(9) 0.83258(5) 0.09799(5) 0.0312(2) Uani 1 1 d . U . . .
O1 O 0.5060(2) 0.69041(16) 0.44964(15) 0.0272(5) Uani 1 1 d . U . . .
O2 O 0.6784(3) 0.73494(15) 0.46680(15) 0.0277(5) Uani 1 1 d . U . . .
O3 O 0.6828(2) 0.59851(14) 0.49626(14) 0.0272(5) Uani 1 1 d . U . . .
O4 O 0.7068(2) 0.69480(15) 0.36566(14) 0.0253(5) Uani 1 1 d . U . . .
Cl1 Cl 0.64316(7) 0.68000(4) 0.44437(4) 0.01833(15) Uani 1 1 d . U . . .
O9 O 0.0103(2) 0.67621(16) 0.42910(17) 0.0339(6) Uani 1 1 d . U . . .
O10 O 0.2079(2) 0.59802(14) 0.44648(14) 0.0226(5) Uani 1 1 d . U . . .
O11 O 0.2035(3) 0.73583(16) 0.36026(14) 0.0306(6) Uani 1 1 d . U . . .
O12 O 0.1448(3) 0.69453(16) 0.49615(15) 0.0328(6) Uani 1 1 d . U . . .
Cl3 Cl 0.14158(7) 0.67669(4) 0.43276(4) 0.01765(15) Uani 1 1 d . U . . .
O26 O 0.4168(5) 1.3443(4) -0.0366(3) 0.0966(16) Uani 1 1 d . U . . .
H26C H 0.4393 1.2931 -0.0222 0.145 Uiso 1 1 d DG . . . .
H26D H 0.4436 1.3701 -0.0864 0.145 Uiso 1 1 d DG . . . .
O27 O 0.1808(3) 1.0637(2) 0.36638(19) 0.0438(7) Uani 1 1 d . U . . .
H27C H 0.1003 1.0593 0.3700 0.066 Uiso 1 1 d G . . . .
H27D H 0.1980 1.0444 0.4129 0.066 Uiso 1 1 d G . . . .
O28 O 0.7768(3) 1.1520(2) 0.05382(19) 0.0476(8) Uani 1 1 d . U . . .
H28C H 0.7418 1.1715 0.0128 0.071 Uiso 1 1 d G . . . .
H28D H 0.8201 1.1879 0.0510 0.071 Uiso 1 1 d G . . . .
O13 O 0.1682(4) 1.3751(2) -0.0352(3) 0.0618(10) Uani 1 1 d . U . . .
H13A H 0.1811 1.3440 -0.0587 0.093 Uiso 1 1 d DG . . . .
H13B H 0.2419 1.3819 -0.0296 0.093 Uiso 1 1 d DG . . . .

loop_
_atom_site_aniso_label
_atom_site_aniso_U_11
_atom_site_aniso_U_22
_atom_site_aniso_U_33
_atom_site_aniso_U_23
_atom_site_aniso_U_13
_atom_site_aniso_U_12
C22 0.0241(16) 0.0254(16) 0.0249(16) -0.0105(13) -0.0091(13) -0.0023(13)
C23 0.0218(16) 0.0297(17) 0.0266(16) -0.0110(14) -0.0077(13) -0.0056(13)
C24 0.0275(16) 0.0158(14) 0.0202(15) -0.0083(12) -0.0053(12) -0.0028(12)
C25 0.0266(16) 0.0131(14) 0.0213(15) -0.0057(12) -0.0047(12) -0.0004(11)
C26 0.0228(15) 0.0183(15) 0.0191(14) -0.0072(12) -0.0039(12) -0.0016(12)
C27 0.0271(16) 0.0186(15) 0.0155(14) -0.0046(12) -0.0072(12) -0.0009(12)
C28 0.0288(17) 0.0219(16) 0.0303(18) -0.0112(14) -0.0137(14) 0.0052(13)
C29 0.0276(16) 0.0173(14) 0.0230(16) -0.0085(12) -0.0061(13) 0.0011(12)
C30 0.0372(19) 0.0225(16) 0.0280(17) -0.0117(14) -0.0110(15) -0.0038(14)
C31 0.039(2) 0.0226(16) 0.0314(18) -0.0133(14) -0.0078(15) -0.0027(14)
C32 0.034(2) 0.0191(16) 0.034(2) -0.0067(15) -0.0071(15) 0.0035(14)
C33 0.0301(17) 0.0235(16) 0.0187(15) -0.0087(13) -0.0025(12) -0.0084(13)
C34 0.0268(16) 0.0196(15) 0.0188(14) -0.0102(12) -0.0022(12) -0.0027(12)
C35 0.0303(17) 0.0242(16) 0.0254(16) -0.0155(13) -0.0087(13) -0.0002(13)
C36 0.0306(17) 0.0272(17) 0.0257(16) -0.0156(14) -0.0094(13) 0.0031(13)
C37 0.038(2) 0.0224(16) 0.0182(15) -0.0061(13) -0.0008(14) -0.0037(14)
C38 0.0259(16) 0.0186(15) 0.0231(16) -0.0068(13) -0.0074(12) -0.0014(12)
C39 0.0253(16) 0.0315(18) 0.0304(17) -0.0141(14) -0.0125(13) -0.0027(13)
C40 0.0294(19) 0.057(3) 0.054(2) -0.035(2) -0.0042(17) -0.0081(17)
C41 0.0236(17) 0.044(2) 0.068(3) -0.036(2) -0.0131(17) 0.0007(15)
C42 0.035(2) 0.032(2) 0.062(3) 0.006(2) -0.022(2) -0.0075(18)
N10 0.0198(12) 0.0148(12) 0.0181(12) -0.0053(10) -0.0055(10) -0.0005(9)
N11 0.0206(13) 0.0172(12) 0.0222(13) -0.0077(10) -0.0078(10) 0.0016(10)
N12 0.0209(13) 0.0190(13) 0.0188(12) -0.0082(10) -0.0045(10) -0.0037(10)
N13 0.0274(14) 0.0192(13) 0.0209(13) -0.0118(11) -0.0042(11) -0.0030(10)
N14 0.0294(15) 0.0186(13) 0.0190(13) -0.0097(11) -0.0041(11) 0.0011(11)
N15 0.0286(16) 0.047(2) 0.0348(17) -0.0209(15) -0.0037(13) -0.0078(14)
N16 0.0251(15) 0.0262(15) 0.0485(18) -0.0177(13) -0.0181(13) 0.0011(11)
N17 0.0318(15) 0.0190(13) 0.0246(14) -0.0106(11) -0.0096(12) -0.0015(11)
N18 0.0327(16) 0.0158(13) 0.0285(15) -0.0092(11) -0.0059(12) 0.0025(11)
Cu2 0.0218(2) 0.01350(18) 0.01847(19) -0.00677(15) -0.00605(15) -0.00128(14)
C1 0.0195(14) 0.0141(13) 0.0205(14) -0.0072(11) -0.0056(11) -0.0011(11)
C2 0.0198(14) 0.0148(14) 0.0204(15) -0.0060(12) -0.0052(11) -0.0011(11)
C3 0.0200(15) 0.0235(16) 0.0210(15) -0.0077(13) -0.0052(12) -0.0062(12)
C4 0.0181(14) 0.0224(15) 0.0205(15) -0.0079(12) -0.0072(11) -0.0036(11)
C5 0.0185(14) 0.0174(14) 0.0148(13) -0.0079(11) -0.0049(11) -0.0018(11)
C6 0.0177(14) 0.0163(14) 0.0145(13) -0.0059(11) -0.0040(11) -0.0016(11)
C7 0.0218(15) 0.0170(14) 0.0209(15) -0.0076(12) -0.0103(12) 0.0016(11)
C8 0.0191(14) 0.0164(13) 0.0192(14) -0.0092(11) -0.0038(11) 0.0009(11)
C9 0.0294(17) 0.0237(16) 0.0270(16) -0.0144(13) -0.0079(13) -0.0046(13)
C10 0.0326(18) 0.0232(16) 0.0297(17) -0.0129(14) -0.0073(14) -0.0073(13)
C11 0.040(2) 0.0179(16) 0.0304(18) -0.0056(14) -0.0139(16) -0.0006(14)
C12 0.0209(16) 0.0291(18) 0.0207(15) -0.0086(13) 0.0000(12) -0.0043(13)
C13 0.0276(17) 0.0279(17) 0.0197(15) -0.0099(13) -0.0049(12) 0.0033(13)
C14 0.047(2) 0.0314(19) 0.0234(16) -0.0144(15) -0.0138(15) 0.0013(16)
C15 0.058(3) 0.043(2) 0.0270(18) -0.0195(17) -0.0091(17) -0.0037(19)
C16 0.057(3) 0.065(3) 0.028(2) -0.019(2) 0.0088(19) -0.013(2)
C17 0.0164(13) 0.0185(14) 0.0181(14) -0.0086(12) -0.0055(11) -0.0011(11)
C18 0.0172(13) 0.0185(14) 0.0194(14) -0.0102(12) -0.0084(11) -0.0005(11)
C19 0.0180(15) 0.0306(17) 0.0389(18) -0.0241(15) -0.0136(13) 0.0054(12)
C20 0.0168(14) 0.0352(18) 0.0322(17) -0.0225(15) -0.0067(12) -0.0020(13)
C21 0.0231(17) 0.0328(18) 0.0252(17) -0.0036(14) -0.0046(13) -0.0102(14)
N1 0.0154(11) 0.0152(12) 0.0151(12) -0.0058(10) -0.0049(9) -0.0020(9)
N2 0.0160(12) 0.0202(13) 0.0164(12) -0.0063(10) -0.0032(9) -0.0024(10)
N3 0.0158(12) 0.0166(12) 0.0165(12) -0.0069(10) -0.0064(9) 0.0002(9)
N4 0.0226(13) 0.0186(12) 0.0197(12) -0.0093(10) -0.0067(10) -0.0020(10)
N5 0.0233(14) 0.0178(13) 0.0231(13) -0.0092(11) -0.0043(11) -0.0011(10)
N6 0.0309(15) 0.0208(14) 0.0180(12) -0.0079(11) -0.0069(11) 0.0008(11)
N7 0.0452(19) 0.0432(19) 0.0189(14) -0.0128(14) 0.0002(13) -0.0028(15)
N8 0.0145(12) 0.0262(14) 0.0198(12) -0.0112(11) -0.0046(9) -0.0040(10)
N9 0.0215(13) 0.0210(13) 0.0240(13) -0.0115(11) -0.0103(11) 0.0002(10)
Cu1 0.01729(19) 0.01571(19) 0.01473(18) -0.00719(14) -0.00526(14) -0.00043(14)
C43 0.0299(19) 0.046(2) 0.0228(17) 0.0034(15) -0.0052(14) -0.0176(16)
C44 0.045(2) 0.042(2) 0.0301(18) -0.0115(16) -0.0105(17) -0.0030(17)
O23 0.0530(19) 0.0361(15) 0.0296(14) -0.0071(12) -0.0044(13) -0.0008(13)
C45 0.046(2) 0.058(3) 0.053(2) -0.028(2) -0.0166(18) -0.0077(18)
C46 0.033(2) 0.047(2) 0.055(2) -0.0297(18) -0.0144(17) 0.0015(16)
O21 0.0433(18) 0.054(2) 0.061(2) -0.0324(17) -0.0141(15) -0.0082(14)
O17 0.063(2) 0.0401(19) 0.091(3) -0.0188(19) -0.028(2) -0.0129(16)
O18 0.0468(19) 0.052(2) 0.0413(17) -0.0021(15) -0.0144(14) -0.0047(15)
O19 0.059(2) 0.061(2) 0.071(3) -0.027(2) 0.0133(19) 0.0097(18)
O20 0.0415(16) 0.0400(16) 0.0381(15) -0.0114(13) -0.0108(12) -0.0048(13)
O22 0.0429(18) 0.0520(19) 0.0514(18) -0.0252(16) -0.0150(14) -0.0055(14)
O24 0.079(3) 0.059(2) 0.0321(16) -0.0156(15) -0.0279(16) 0.0161(18)
F1 0.074(2) 0.0639(19) 0.0442(15) -0.0337(14) 0.0025(14) -0.0165(15)
F2 0.087(2) 0.0428(16) 0.064(2) -0.0191(15) -0.0008(17) 0.0036(15)
F3 0.0516(17) 0.080(2) 0.076(2) -0.0431(18) 0.0042(15) -0.0291(15)
F4A 0.089(3) 0.054(2) 0.067(3) -0.026(2) -0.012(2) -0.012(2)
F4B 0.039(2) 0.110(4) 0.058(2) -0.009(2) -0.0043(16) -0.003(2)
F5A 0.132(5) 0.103(4) 0.052(2) -0.032(2) -0.023(3) -0.060(4)
F5B 0.066(8) 0.079(8) 0.074(8) -0.046(7) 0.018(6) -0.031(6)
F6A 0.039(2) 0.110(4) 0.058(2) -0.009(2) -0.0043(16) -0.003(2)
F6B 0.061(7) 0.075(8) 0.092(10) -0.043(7) -0.009(6) -0.023(6)
Cl5 0.0337(5) 0.0277(5) 0.0465(6) -0.0125(4) -0.0129(4) 0.0001(4)
O13A 0.090(4) 0.053(3) 0.031(2) -0.0011(18) -0.007(2) 0.024(2)
O13B 0.066(9) 0.069(8) 0.066(5) -0.034(4) -0.021(5) 0.004(6)
O14 0.073(2) 0.0400(18) 0.098(3) -0.0396(19) -0.045(2) 0.0032(16)
O15 0.0498(18) 0.0393(16) 0.0582(19) -0.0315(15) -0.0169(15) -0.0039(13)
O16 0.056(2) 0.100(3) 0.052(2) -0.047(2) -0.0198(16) 0.029(2)
Cl4A 0.0408(7) 0.0276(7) 0.0241(8) -0.0144(6) -0.0100(6) 0.0033(5)
Cl4B 0.035(3) 0.049(4) 0.059(4) -0.041(4) -0.004(3) -0.001(2)
O5 0.131(4) 0.0300(17) 0.049(2) -0.0068(15) -0.005(2) 0.006(2)
O6 0.0273(14) 0.061(2) 0.0306(15) 0.0013(14) -0.0044(11) -0.0043(13)
O7 0.0480(19) 0.085(3) 0.053(2) -0.035(2) 0.0053(15) -0.0325(18)
O8 0.063(2) 0.051(2) 0.056(2) -0.0304(17) -0.0186(17) -0.0044(16)
Cl2 0.0415(5) 0.0256(4) 0.0238(4) -0.0071(3) -0.0033(4) -0.0096(4)
O1 0.0185(11) 0.0370(14) 0.0310(13) -0.0192(11) -0.0078(9) 0.0026(10)
O2 0.0336(13) 0.0230(12) 0.0356(14) -0.0174(11) -0.0158(11) 0.0017(10)
O3 0.0313(13) 0.0192(12) 0.0261(12) -0.0055(10) -0.0105(10) 0.0035(10)
O4 0.0273(12) 0.0272(13) 0.0215(11) -0.0106(10) -0.0026(9) -0.0051(10)
Cl1 0.0206(4) 0.0172(3) 0.0197(3) -0.0091(3) -0.0090(3) 0.0025(3)
O9 0.0179(12) 0.0247(13) 0.0514(17) -0.0075(12) -0.0125(11) -0.0003(10)
O10 0.0195(11) 0.0212(11) 0.0289(12) -0.0136(10) -0.0054(9) 0.0021(9)
O11 0.0380(14) 0.0269(13) 0.0207(12) -0.0033(10) 0.0002(10) -0.0152(11)
O12 0.0467(16) 0.0318(14) 0.0258(13) -0.0195(11) 0.0008(11) -0.0080(12)
Cl3 0.0174(3) 0.0160(3) 0.0185(3) -0.0068(3) -0.0015(3) -0.0033(3)
O26 0.076(3) 0.125(5) 0.097(4) -0.067(4) -0.007(3) 0.006(3)
O27 0.0342(16) 0.057(2) 0.0448(18) -0.0271(16) -0.0074(13) -0.0010(14)
O28 0.056(2) 0.0430(18) 0.0404(17) -0.0036(14) -0.0222(15) -0.0157(15)
O13 0.062(2) 0.063(2) 0.071(3) -0.041(2) -0.007(2) -0.0070(19)

loop_
_atom_type_symbol
_atom_type_description
_atom_type_scat_dispersion_real
_atom_type_scat_dispersion_imag
_atom_type_scat_source
C C 0.0033 0.0016 'International Tables Vol C Tables 4.2.6.8 and 6.1.1.4'
H H 0.0000 0.0000 'International Tables Vol C Tables 4.2.6.8 and 6.1.1.4'
Cl Cl 0.1484 0.1585 'International Tables Vol C Tables 4.2.6.8 and 6.1.1.4'
Cu Cu 0.3201 1.2651 'International Tables Vol C Tables 4.2.6.8 and 6.1.1.4'
F F 0.0171 0.0103 'International Tables Vol C Tables 4.2.6.8 and 6.1.1.4'
N N 0.0061 0.0033 'International Tables Vol C Tables 4.2.6.8 and 6.1.1.4'
O O 0.0106 0.0060 'International Tables Vol C Tables 4.2.6.8 and 6.1.1.4'

loop_
_geom_angle_atom_site_label_1
_geom_angle_atom_site_label_2
_geom_angle_atom_site_label_3
_geom_angle
H22A C22 H22B 108.0
C23 C22 H22A 109.4
C23 C22 H22B 109.4
N11 C22 H22A 109.4
N11 C22 H22B 109.4
N11 C22 C23 111.1(3)
C22 C23 H23A 109.5
C22 C23 H23B 109.5
H23A C23 H23B 108.1
N12 C23 C22 110.7(3)
N12 C23 H23A 109.5
N12 C23 H23B 109.5
H24A C24 H24B 107.7
C25 C24 H24A 108.8
C25 C24 H24B 108.8
N12 C24 H24A 108.8
N12 C24 H24B 108.8
N12 C24 C25 113.8(3)
C24 C25 H25A 109.3
C24 C25 H25B 109.3
H25A C25 H25B 108.0
N10 C25 C24 111.5(3)
N10 C25 H25A 109.3
N10 C25 H25B 109.3
H26A C26 H26B 108.0
C27 C26 H26A 109.4
C27 C26 H26B 109.4
N10 C26 H26A 109.4
N10 C26 H26B 109.4
N10 C26 C27 111.2(3)
C26 C27 H27A 110(2)
C26 C27 H27B 110(3)
H27A C27 H27B 107(3)
N11 C27 C26 112.1(3)
N11 C27 H27A 107(2)
N11 C27 H27B 110(3)
H28A C28 H28B 108.7
C29 C28 H28A 110.5
C29 C28 H28B 110.5
N11 C28 H28A 110.5
N11 C28 H28B 110.5
N11 C28 C29 106.3(3)
N17 C29 C28 120.6(3)
N17 C29 N18 110.7(3)
N18 C29 C28 128.6(3)
C31 C30 H30 125.7
C31 C30 N17 108.6(3)
N17 C30 H30 125.7
C30 C31 H31 126.8
C30 C31 N18 106.4(3)
N18 C31 H31 126.8
H32A C32 H32B 109.5
H32A C32 H32C 109.5
H32B C32 H32C 109.5
N18 C32 H32A 109.5
N18 C32 H32B 109.5
N18 C32 H32C 109.5
H33A C33 H33B 108.6
C34 C33 H33A 110.4
C34 C33 H33B 110.4
N12 C33 H33A 110.4
N12 C33 H33B 110.4
N12 C33 C34 106.4(3)
N13 C34 C33 120.0(3)
N13 C34 N14 110.8(3)
N14 C34 C33 129.2(3)
C36 C35 H35 125.7
C36 C35 N13 108.7(3)
N13 C35 H35 125.7
C35 C36 H36 126.4
C35 C36 N14 107.3(3)
N14 C36 H36 126.4
H37A C37 H37B 109.5
H37A C37 H37C 109.5
H37B C37 H37C 109.5
N14 C37 H37A 109.5
N14 C37 H37B 109.5
N14 C37 H37C 109.5
H38A C38 H38B 107.2
C39 C38 H38A 107.9
C39 C38 H38B 107.9
N10 C38 H38A 107.9
N10 C38 H38B 107.9
N10 C38 C39 117.7(3)
N15 C39 C38 123.8(3)
N16 C39 C38 127.7(3)
N16 C39 N15 108.5(3)
C41 C40 H40 126.4
C41 C40 N15 107.2(4)
N15 C40 H40 126.4
C40 C41 H41 126.0
C40 C41 N16 107.9(4)
N16 C41 H41 126.0
H42A C42 H42B 109.5
H42A C42 H42C 109.5
H42B C42 H42C 109.5
N16 C42 H42A 109.5
N16 C42 H42B 109.5
N16 C42 H42C 109.5
C25 N10 C26 114.7(3)
C25 N10 Cu2 98.22(19)
C26 N10 Cu2 106.36(18)
C38 N10 C25 115.0(2)
C38 N10 C26 114.8(3)
C38 N10 Cu2 105.44(19)
C22 N11 C27 111.8(3)
C22 N11 Cu2 109.2(2)
C27 N11 Cu2 106.69(19)
C28 N11 C22 114.1(3)
C28 N11 C27 110.1(3)
C28 N11 Cu2 104.5(2)
C23 N12 C24 113.0(3)
C23 N12 C33 112.5(3)
C23 N12 Cu2 103.7(2)
C24 N12 Cu2 108.69(19)
C33 N12 C24 111.3(3)
C33 N12 Cu2 107.19(19)
C34 N13 C35 106.4(3)
C34 N13 Cu2 112.2(2)
C35 N13 Cu2 141.1(2)
C34 N14 C36 106.8(3)
C34 N14 C37 127.7(3)
C36 N14 C37 125.4(3)
C39 N15 C40 109.2(4)
C39 N15 H15 129(3)
C40 N15 H15 121(3)
C39 N16 C41 107.1(4)
C39 N16 C42 127.4(4)
C41 N16 C42 125.3(4)
C29 N17 C30 106.7(3)
C29 N17 Cu2 109.7(2)
C30 N17 Cu2 143.1(2)
C29 N18 C31 107.5(3)
C29 N18 C32 126.7(3)
C31 N18 C32 125.9(3)
N11 Cu2 N10 82.96(10)
N12 Cu2 N10 85.13(10)
N12 Cu2 N11 85.88(11)
N13 Cu2 N10 99.08(11)
N13 Cu2 N11 168.82(11)
N13 Cu2 N12 83.35(11)
N13 Cu2 N17 106.78(12)
N17 Cu2 N10 106.49(11)
N17 Cu2 N11 82.96(11)
N17 Cu2 N12 162.69(12)
H1A C1 H1B 108.1
C2 C1 H1A 109.5
C2 C1 H1B 109.5
N1 C1 H1A 109.5
N1 C1 H1B 109.5
N1 C1 C2 110.8(2)
C1 C2 H2A 109.3
C1 C2 H2B 109.3
H2A C2 H2B 108.0
N2 C2 C1 111.6(2)
N2 C2 H2A 109.3
N2 C2 H2B 109.3
H3A C3 H3B 108.2
C4 C3 H3A 109.7
C4 C3 H3B 109.7
N2 C3 H3A 109.7
N2 C3 H3B 109.7
N2 C3 C4 109.9(3)
C3 C4 H4A 109.6
C3 C4 H4B 109.6
H4A C4 H4B 108.1
N3 C4 C3 110.3(2)
N3 C4 H4A 109.6
N3 C4 H4B 109.6
H5A C5 H5B 107.8
C6 C5 H5A 109.0
C6 C5 H5B 109.0
N3 C5 H5A 109.0
N3 C5 H5B 109.0
N3 C5 C6 112.8(2)
C5 C6 H6A 109.4
C5 C6 H6B 109.4
H6A C6 H6B 108.0
N1 C6 C5 111.0(2)
N1 C6 H6A 109.4
N1 C6 H6B 109.4
H7A C7 H7B 108.5
C8 C7 H7A 110.2
C8 C7 H7B 110.2
N3 C7 H7A 110.2
N3 C7 H7B 110.2
N3 C7 C8 107.7(2)
N4 C8 C7 121.4(3)
N4 C8 N5 110.8(3)
N5 C8 C7 127.9(3)
C10 C9 H9 125.7
C10 C9 N4 108.6(3)
N4 C9 H9 125.7
C9 C10 H10 126.7
C9 C10 N5 106.7(3)
N5 C10 H10 126.7
H11A C11 H11B 109.5
H11A C11 H11C 109.5
H11B C11 H11C 109.5
N5 C11 H11A 109.5
N5 C11 H11B 109.5
N5 C11 H11C 109.5
H12A C12 H12B 108.5
C13 C12 H12A 110.2
C13 C12 H12B 110.2
N2 C12 H12A 110.2
N2 C12 H12B 110.2
N2 C12 C13 107.4(3)
N6 C13 C12 121.7(3)
N6 C13 N7 110.4(3)
N7 C13 C12 127.9(3)
C15 C14 H14 125.8
C15 C14 N6 108.4(4)
N6 C14 H14 125.8
C14 C15 H15A 126.5
C14 C15 N7 107.0(4)
N7 C15 H15A 126.5
H16A C16 H16B 109.5
H16A C16 H16C 109.5
H16B C16 H16C 109.5
N7 C16 H16A 109.5
N7 C16 H16B 109.5
N7 C16 H16C 109.5
H17A C17 H17B 107.4
C18 C17 H17A 108.2
C18 C17 H17B 108.2
N1 C17 H17A 108.2
N1 C17 H17B 108.2
N1 C17 C18 116.3(2)
N8 C18 C17 128.1(3)
N9 C18 C17 124.1(3)
N9 C18 N8 107.7(3)
C20 C19 H19 126.3
C20 C19 N9 107.4(3)
N9 C19 H19 126.3
C19 C20 H20 126.4
C19 C20 N8 107.2(3)
N8 C20 H20 126.4
H21A C21 H21B 109.5
H21A C21 H21C 109.5
H21B C21 H21C 109.5
N8 C21 H21A 109.5
N8 C21 H21B 109.5
N8 C21 H21C 109.5
C1 N1 C6 113.6(2)
C1 N1 Cu1 106.34(18)
C6 N1 Cu1 101.20(17)
C17 N1 C1 114.3(2)
C17 N1 C6 112.9(2)
C17 N1 Cu1 107.19(18)
C2 N2 C3 112.8(2)
C2 N2 Cu1 104.40(18)
C3 N2 Cu1 109.51(19)
C12 N2 C2 110.7(2)
C12 N2 C3 112.2(2)
C12 N2 Cu1 106.8(2)
C4 N3 C5 111.9(2)
C4 N3 C7 112.5(2)
C4 N3 Cu1 102.70(18)
C5 N3 Cu1 109.33(17)
C7 N3 C5 112.2(2)
C7 N3 Cu1 107.67(18)
C8 N4 C9 106.5(3)
C8 N4 Cu1 112.0(2)
C9 N4 Cu1 141.3(2)
C8 N5 C10 107.4(3)
C8 N5 C11 126.7(3)
C10 N5 C11 125.9(3)
C13 N6 C14 106.7(3)
C13 N6 Cu1 109.6(2)
C14 N6 Cu1 142.1(3)
C13 N7 C15 107.6(3)
C13 N7 C16 125.6(4)
C15 N7 C16 126.7(4)
C18 N8 C20 108.7(3)
C18 N8 C21 127.7(3)
C20 N8 C21 123.6(3)
C18 N9 C19 109.0(3)
C18 N9 H9A 123(3)
C19 N9 H9A 128(3)
N2 Cu1 N1 84.44(10)
N2 Cu1 N3 85.67(10)
N3 Cu1 N1 84.90(10)
N4 Cu1 N1 101.92(11)
N4 Cu1 N2 167.40(11)
N4 Cu1 N3 84.10(11)
N4 Cu1 N6 103.00(12)
N6 Cu1 N1 115.70(11)
N6 Cu1 N2 83.57(11)
N6 Cu1 N3 155.55(12)
C44 C43 F2 115.3(4)
F1 C43 C44 117.1(3)
F1 C43 F2 98.4(4)
F3 C43 C44 116.4(4)
F3 C43 F1 103.9(3)
F3 C43 F2 103.4(3)
O23 C44 C43 112.6(4)
O24 C44 C43 114.5(4)
O24 C44 O23 132.6(5)
F4A C45 C46 107.0(4)
F4B C45 C46 118.8(8)
F4B C45 F5B 109.4(14)
F4B C45 F6B 96.3(15)
F5A C45 C46 114.0(4)
F5A C45 F4A 103.5(5)
F5B C45 C46 110.0(8)
F6A C45 C46 112.7(4)
F6A C45 F4A 103.2(5)
F6A C45 F5A 115.0(6)
F6B C45 C46 118.7(10)
F6B C45 F5B 101.8(12)
O21 C46 C45 112.3(4)
O22 C46 C45 118.2(4)
O22 C46 O21 129.4(5)
C46 O21 H21 109.5
O17 Cl5 O20 107.8(2)
O18 Cl5 O17 109.5(2)
O18 Cl5 O19 110.3(3)
O18 Cl5 O20 109.20(19)
O19 Cl5 O17 111.7(3)
O19 Cl5 O20 108.3(2)
O13A Cl4A O14 107.8(3)
O13A Cl4A O15 106.9(3)
O15 Cl4A O14 107.0(2)
O16 Cl4A O13A 109.5(3)
O16 Cl4A O14 111.9(3)
O16 Cl4A O15 113.4(3)
O14 Cl4B O13B 95.4(10)
O14 Cl4B O15 123.6(6)
O14 Cl4B O16 120.9(6)
O15 Cl4B O13B 94.2(9)
O15 Cl4B O16 112.4(5)
O16 Cl4B O13B 98.2(9)
O5 Cl2 O6 110.2(2)
O5 Cl2 O7 109.6(3)
O5 Cl2 O8 110.4(2)
O6 Cl2 O7 108.5(2)
O6 Cl2 O8 110.5(2)
O8 Cl2 O7 107.4(2)
O1 Cl1 O2 109.19(15)
O1 Cl1 O3 109.74(16)
O1 Cl1 O4 109.73(15)
O2 Cl1 O3 109.11(15)
O2 Cl1 O4 110.22(15)
O4 Cl1 O3 108.84(15)
O9 Cl3 O10 108.37(15)
O9 Cl3 O11 109.82(16)
O9 Cl3 O12 109.94(18)
O10 Cl3 O11 109.83(16)
O10 Cl3 O12 108.92(15)
O11 Cl3 O12 109.94(16)
H26C O26 H26D 109.5
H27C O27 H27D 109.4
H28C O28 H28D 109.4
H13A O13 H13B 109.4

loop_
_geom_bond_atom_site_label_1
_geom_bond_atom_site_label_2
_geom_bond_distance
C22 H22A 0.9900
C22 H22B 0.9900
C22 C23 1.529(5)
C22 N11 1.494(4)
C23 H23A 0.9900
C23 H23B 0.9900
C23 N12 1.488(4)
C24 H24A 0.9900
C24 H24B 0.9900
C24 C25 1.528(5)
C24 N12 1.500(4)
C25 H25A 0.9900
C25 H25B 0.9900
C25 N10 1.477(4)
C26 H26A 0.9900
C26 H26B 0.9900
C26 C27 1.527(4)
C26 N10 1.479(4)
C27 H27A 0.94(4)
C27 H27B 0.91(4)
C27 N11 1.496(4)
C28 H28A 0.9900
C28 H28B 0.9900
C28 C29 1.500(5)
C28 N11 1.492(4)
C29 N17 1.325(4)
C29 N18 1.338(4)
C30 H30 0.9500
C30 C31 1.361(5)
C30 N17 1.375(4)
C31 H31 0.9500
C31 N18 1.378(5)
C32 H32A 0.9800
C32 H32B 0.9800
C32 H32C 0.9800
C32 N18 1.463(4)
C33 H33A 0.9900
C33 H33B 0.9900
C33 C34 1.491(5)
C33 N12 1.490(4)
C34 N13 1.328(4)
C34 N14 1.338(4)
C35 H35 0.9500
C35 C36 1.345(5)
C35 N13 1.376(4)
C36 H36 0.9500
C36 N14 1.378(5)
C37 H37A 0.9800
C37 H37B 0.9800
C37 H37C 0.9800
C37 N14 1.455(4)
C38 H38A 0.9900
C38 H38B 0.9900
C38 C39 1.494(5)
C38 N10 1.476(4)
C39 N15 1.352(5)
C39 N16 1.332(5)
C40 H40 0.9500
C40 C41 1.343(7)
C40 N15 1.358(6)
C41 H41 0.9500
C41 N16 1.403(6)
C42 H42A 0.9800
C42 H42B 0.9800
C42 H42C 0.9800
C42 N16 1.435(6)
N10 Cu2 2.265(3)
N11 Cu2 2.043(3)
N12 Cu2 2.042(3)
N13 Cu2 1.951(3)
N15 H15 0.912(19)
N17 Cu2 1.970(3)
C1 H1A 0.9900
C1 H1B 0.9900
C1 C2 1.531(4)
C1 N1 1.486(4)
C2 H2A 0.9900
C2 H2B 0.9900
C2 N2 1.492(4)
C3 H3A 0.9900
C3 H3B 0.9900
C3 C4 1.523(4)
C3 N2 1.498(4)
C4 H4A 0.9900
C4 H4B 0.9900
C4 N3 1.486(4)
C5 H5A 0.9900
C5 H5B 0.9900
C5 C6 1.531(4)
C5 N3 1.497(4)
C6 H6A 0.9900
C6 H6B 0.9900
C6 N1 1.489(4)
C7 H7A 0.9900
C7 H7B 0.9900
C7 C8 1.497(4)
C7 N3 1.486(4)
C8 N4 1.327(4)
C8 N5 1.332(4)
C9 H9 0.9500
C9 C10 1.351(5)
C9 N4 1.381(4)
C10 H10 0.9500
C10 N5 1.383(4)
C11 H11A 0.9800
C11 H11B 0.9800
C11 H11C 0.9800
C11 N5 1.465(4)
C12 H12A 0.9900
C12 H12B 0.9900
C12 C13 1.490(5)
C12 N2 1.484(4)
C13 N6 1.323(5)
C13 N7 1.338(5)
C14 H14 0.9500
C14 C15 1.345(6)
C14 N6 1.385(5)
C15 H15A 0.9500
C15 N7 1.375(6)
C16 H16A 0.9800
C16 H16B 0.9800
C16 H16C 0.9800
C16 N7 1.464(6)
C17 H17A 0.9900
C17 H17B 0.9900
C17 C18 1.497(4)
C17 N1 1.471(4)
C18 N8 1.335(4)
C18 N9 1.330(4)
C19 H19 0.9500
C19 C20 1.332(5)
C19 N9 1.375(4)
C20 H20 0.9500
C20 N8 1.381(4)
C21 H21A 0.9800
C21 H21B 0.9800
C21 H21C 0.9800
C21 N8 1.472(4)
N1 Cu1 2.202(3)
N2 Cu1 2.032(3)
N3 Cu1 2.061(3)
N4 Cu1 1.943(3)
N6 Cu1 1.970(3)
N9 H9A 0.895(19)
C43 C44 1.414(6)
C43 F1 1.402(5)
C43 F2 1.422(5)
C43 F3 1.342(5)
C44 O23 1.246(5)
C44 O24 1.210(5)
C45 C46 1.527(7)
C45 F4A 1.383(7)
C45 F4B 1.278(18)
C45 F5A 1.293(6)
C45 F5B 1.454(17)
C45 F6A 1.290(6)
C45 F6B 1.301(17)
C46 O21 1.265(5)
C46 O22 1.229(5)
O21 H21 0.8400
O17 Cl5 1.432(4)
O18 Cl5 1.419(3)
O19 Cl5 1.424(4)
O20 Cl5 1.444(3)
O13A Cl4A 1.413(4)
O13B Cl4B 1.50(2)
O14 Cl4A 1.443(4)
O14 Cl4B 1.239(8)
O15 Cl4A 1.435(3)
O15 Cl4B 1.384(7)
O16 Cl4A 1.391(4)
O16 Cl4B 1.459(8)
O5 Cl2 1.400(4)
O6 Cl2 1.426(3)
O7 Cl2 1.455(4)
O8 Cl2 1.441(3)
O1 Cl1 1.433(2)
O2 Cl1 1.440(2)
O3 Cl1 1.447(2)
O4 Cl1 1.443(2)
O9 Cl3 1.437(3)
O10 Cl3 1.440(2)
O11 Cl3 1.441(2)
O12 Cl3 1.441(3)
O26 H26C 0.8703
O26 H26D 0.8693
O27 H27C 0.8691
O27 H27D 0.8694
O28 H28C 0.8690
O28 H28D 0.8712
O13 H13A 0.8703
O13 H13B 0.8695

loop_
_geom_torsion_atom_site_label_1
_geom_torsion_atom_site_label_2
_geom_torsion_atom_site_label_3
_geom_torsion_atom_site_label_4
_geom_torsion
C22 C23 N12 C24 -70.6(4)
C22 C23 N12 C33 162.4(3)
C22 C23 N12 Cu2 46.9(3)
C23 C22 N11 C27 132.8(3)
C23 C22 N11 C28 -101.5(3)
C23 C22 N11 Cu2 14.9(3)
C24 C25 N10 C26 -64.0(3)
C24 C25 N10 C38 159.6(3)
C24 C25 N10 Cu2 48.3(3)
C25 C24 N12 C23 133.6(3)
C25 C24 N12 C33 -98.7(3)
C25 C24 N12 Cu2 19.1(3)
C26 C27 N11 C22 -71.0(3)
C26 C27 N11 C28 161.1(3)
C26 C27 N11 Cu2 48.3(3)
C27 C26 N10 C25 130.0(3)
C27 C26 N10 C38 -93.6(3)
C27 C26 N10 Cu2 22.6(3)
C28 C29 N17 C30 179.5(3)
C28 C29 N17 Cu2 -6.7(4)
C28 C29 N18 C31 -179.6(4)
C28 C29 N18 C32 0.0(6)
C29 C28 N11 C22 157.4(3)
C29 C28 N11 C27 -75.9(3)
C29 C28 N11 Cu2 38.3(3)
C30 C31 N18 C29 0.2(4)
C30 C31 N18 C32 -179.4(3)
C31 C30 N17 C29 0.2(4)
C31 C30 N17 Cu2 -170.0(3)
C33 C34 N13 C35 -178.8(3)
C33 C34 N13 Cu2 -3.5(4)
C33 C34 N14 C36 178.5(3)
C33 C34 N14 C37 -3.3(6)
C34 C33 N12 C23 -147.0(3)
C34 C33 N12 C24 85.1(3)
C34 C33 N12 Cu2 -33.6(3)
C35 C36 N14 C34 0.5(4)
C35 C36 N14 C37 -177.7(3)
C36 C35 N13 C34 0.0(4)
C36 C35 N13 Cu2 -173.1(3)
C38 C39 N15 C40 178.8(3)
C38 C39 N16 C41 -179.3(3)
C38 C39 N16 C42 -3.1(6)
C39 C38 N10 C25 66.5(4)
C39 C38 N10 C26 -69.8(4)
C39 C38 N10 Cu2 173.5(2)
C40 C41 N16 C39 1.5(4)
C40 C41 N16 C42 -174.8(4)
C41 C40 N15 C39 0.2(5)
N10 C26 C27 N11 -48.4(4)
N10 C38 C39 N15 90.7(4)
N10 C38 C39 N16 -91.6(4)
N11 C22 C23 N12 -42.4(4)
N11 C28 C29 N17 -22.8(4)
N11 C28 C29 N18 156.7(3)
N12 C24 C25 N10 -50.1(4)
N12 C33 C34 N13 26.0(4)
N12 C33 C34 N14 -153.0(3)
N13 C34 N14 C36 -0.5(4)
N13 C34 N14 C37 177.6(3)
N13 C35 C36 N14 -0.3(4)
N14 C34 N13 C35 0.3(4)
N14 C34 N13 Cu2 175.6(2)
N15 C39 N16 C41 -1.3(4)
N15 C39 N16 C42 174.8(4)
N15 C40 C41 N16 -1.1(5)
N16 C39 N15 C40 0.7(4)
N17 C29 N18 C31 -0.1(4)
N17 C29 N18 C32 179.6(3)
N17 C30 C31 N18 -0.3(4)
N18 C29 N17 C30 -0.1(4)
N18 C29 N17 Cu2 173.7(2)
C1 C2 N2 C3 -68.2(3)
C1 C2 N2 C12 165.1(3)
C1 C2 N2 Cu1 50.6(3)
C2 C1 N1 C6 130.9(3)
C2 C1 N1 C17 -97.6(3)
C2 C1 N1 Cu1 20.5(3)
C3 C4 N3 C5 -68.1(3)
C3 C4 N3 C7 164.6(3)
C3 C4 N3 Cu1 49.1(3)
C4 C3 N2 C2 135.0(3)
C4 C3 N2 C12 -99.2(3)
C4 C3 N2 Cu1 19.2(3)
C5 C6 N1 C1 -67.1(3)
C5 C6 N1 C17 160.7(2)
C5 C6 N1 Cu1 46.4(2)
C6 C5 N3 C4 134.3(3)
C6 C5 N3 C7 -98.2(3)
C6 C5 N3 Cu1 21.2(3)
C7 C8 N4 C9 179.7(3)
C7 C8 N4 Cu1 2.2(4)
C7 C8 N5 C10 -179.4(3)
C7 C8 N5 C11 1.5(5)
C8 C7 N3 C4 -139.0(3)
C8 C7 N3 C5 93.8(3)
C8 C7 N3 Cu1 -26.5(3)
C9 C10 N5 C8 -0.1(4)
C9 C10 N5 C11 178.9(3)
C10 C9 N4 C8 -0.5(4)
C10 C9 N4 Cu1 175.8(3)
C12 C13 N6 C14 -178.2(3)
C12 C13 N6 Cu1 -9.3(4)
C12 C13 N7 C15 177.8(4)
C12 C13 N7 C16 0.0(7)
C13 C12 N2 C2 -82.2(3)
C13 C12 N2 C3 150.8(3)
C13 C12 N2 Cu1 30.8(3)
C14 C15 N7 C13 0.1(5)
C14 C15 N7 C16 177.8(4)
C15 C14 N6 C13 0.5(4)
C15 C14 N6 Cu1 -162.3(3)
C17 C18 N8 C20 -177.0(3)
C17 C18 N8 C21 0.6(5)
C17 C18 N9 C19 176.8(3)
C18 C17 N1 C1 -63.9(3)
C18 C17 N1 C6 68.0(3)
C18 C17 N1 Cu1 178.6(2)
C19 C20 N8 C18 0.9(4)
C19 C20 N8 C21 -176.8(3)
C20 C19 N9 C18 0.1(4)
N1 C1 C2 N2 -48.7(3)
N1 C17 C18 N8 -86.9(4)
N1 C17 C18 N9 97.5(4)
N2 C3 C4 N3 -47.0(3)
N2 C12 C13 N6 -15.5(4)
N2 C12 C13 N7 167.3(3)
N3 C5 C6 N1 -48.5(3)
N3 C7 C8 N4 17.6(4)
N3 C7 C8 N5 -163.3(3)
N4 C8 N5 C10 -0.2(4)
N4 C8 N5 C11 -179.3(3)
N4 C9 C10 N5 0.4(4)
N5 C8 N4 C9 0.5(4)
N5 C8 N4 Cu1 -177.1(2)
N6 C13 N7 C15 0.3(4)
N6 C13 N7 C16 -177.5(4)
N6 C14 C15 N7 -0.4(5)
N7 C13 N6 C14 -0.5(4)
N7 C13 N6 Cu1 168.4(2)
N8 C18 N9 C19 0.4(3)
N9 C18 N8 C20 -0.8(3)
N9 C18 N8 C21 176.8(3)
N9 C19 C20 N8 -0.6(4)
F1 C43 C44 O23 31.8(6)
F1 C43 C44 O24 -154.0(4)
F2 C43 C44 O23 146.8(4)
F2 C43 C44 O24 -39.0(6)
F3 C43 C44 O23 -91.9(5)
F3 C43 C44 O24 82.3(5)
F4A C45 C46 O21 -117.1(5)
F4A C45 C46 O22 64.0(6)
F4B C45 C46 O21 -66.7(16)
F4B C45 C46 O22 114.4(16)
F5A C45 C46 O21 -3.3(7)
F5A C45 C46 O22 177.7(5)
F5B C45 C46 O21 60.4(10)
F5B C45 C46 O22 -118.5(9)
F6A C45 C46 O21 130.1(5)
F6A C45 C46 O22 -48.8(7)
F6B C45 C46 O21 177.0(12)
F6B C45 C46 O22 -1.9(13)
